data_7202806
loop_
_publ_author_name
'Ye, Jun-Wei'
'Wang, Jia'
'Zhang, Jing-Ying'
'Zhang, Ping'
'Wang, Yue'

_publ_section_title
;
 Construction of 2-D lanthanide coordination frameworks: syntheses,
 structures and luminescent property
;
_journal_issue 6
_journal_name_full CrystEngComm
_journal_page_first 515
_journal_paper_doi 10.1039/b702106b
_journal_volume 9
_journal_year 2007
_chemical_formula_sum 'C21 H15 La N3 O14'
_chemical_formula_weight 672.27
_chemical_name_systematic
;
?
;
_space_group_IT_number 2
_symmetry_cell_setting triclinic
_symmetry_space_group_name_Hall '-P 1'
_symmetry_space_group_name_H-M 'P -1'
_atom_sites_solution_hydrogens geom
_atom_sites_solution_primary direct
_atom_sites_solution_secondary difmap
_audit_creation_method SHELXL-97
_cell_angle_alpha 94.33(3)
_cell_angle_beta 102.05(3)
_cell_angle_gamma 115.42(3)
_cell_formula_units_Z 2
_cell_length_a 9.798(2)
_cell_length_b 10.729(2)
_cell_length_c 13.238(3)
_cell_measurement_reflns_used 8293
_cell_measurement_temperature 293(2)
_cell_measurement_theta_max 27.47
_cell_measurement_theta_min 1.21
_cell_volume 1207.5(6)
_computing_cell_refinement RAPID-AUTO
_computing_data_collection 'RAPID-AUTO (Rigaku, 1998)'
_computing_data_reduction RAPID-AUTO
_computing_molecular_graphics 'DIAMOND (Brandenburg, 1999) and SHELXP97'
_computing_publication_material SHELXL97
_computing_structure_refinement 'SHELXL97 (Sheldrick, 1997)'
_computing_structure_solution 'SHELXS97 (Sheldrick, 1997)'
_diffrn_ambient_temperature 293(2)
_diffrn_detector_area_resol_mean 10.0
_diffrn_measured_fraction_theta_full 0.934
_diffrn_measured_fraction_theta_max 0.890
_diffrn_measurement_device_type 'Rigaku RAXIS-RAPID'
_diffrn_measurement_method 'Omega scan'
_diffrn_radiation_monochromator graphite
_diffrn_radiation_source 'fine-focus sealed tube'
_diffrn_radiation_type MoK\a
_diffrn_radiation_wavelength 0.71073
_diffrn_reflns_av_R_equivalents 0.0498
_diffrn_reflns_av_sigmaI/netI 0.0457
_diffrn_reflns_limit_h_max 12
_diffrn_reflns_limit_h_min 0
_diffrn_reflns_limit_k_max 12
_diffrn_reflns_limit_k_min -13
_diffrn_reflns_limit_l_max 16
_diffrn_reflns_limit_l_min -17
_diffrn_reflns_number 4937
_diffrn_reflns_theta_full 22.50
_diffrn_reflns_theta_max 27.48
_diffrn_reflns_theta_min 1.60
_diffrn_standards_decay_% 0
_diffrn_standards_interval_count 0
_diffrn_standards_interval_time .
_diffrn_standards_number 0
_exptl_absorpt_coefficient_mu 1.849
_exptl_absorpt_correction_T_max 0.8310
_exptl_absorpt_correction_T_min 0.6673
_exptl_absorpt_correction_type empirical
_exptl_absorpt_process_details
;
Higashi, T. (1995) Progrom for Absorption Correcttion.
Rigaku Corporation, Tokyo, Japan.
;
_exptl_crystal_colour red
_exptl_crystal_density_diffrn 1.849
_exptl_crystal_density_meas ?
_exptl_crystal_density_method .
_exptl_crystal_description block
_exptl_crystal_F_000 662
_exptl_crystal_size_max 0.24
_exptl_crystal_size_mid 0.13
_exptl_crystal_size_min 0.10
_refine_diff_density_max 1.736
_refine_diff_density_min -1.287
_refine_diff_density_rms 0.186
_refine_ls_extinction_coef 0
_refine_ls_extinction_method none
_refine_ls_goodness_of_fit_ref 0.999
_refine_ls_hydrogen_treatment constr
_refine_ls_matrix_type full
_refine_ls_number_parameters 352
_refine_ls_number_reflns 4937
_refine_ls_number_restraints 0
_refine_ls_restrained_S_all 0.999
_refine_ls_R_factor_all 0.0587
_refine_ls_R_factor_gt 0.0474
_refine_ls_shift/su_max 0.123
_refine_ls_shift/su_mean 0.006
_refine_ls_structure_factor_coef Fsqd
_refine_ls_weighting_details 'calc w=1/[\s^2^(Fo^2^)+(0.1010P)^2^+0.0000P] where P=(Fo^2^+2Fc^2^)/3'
_refine_ls_weighting_scheme calc
_refine_ls_wR_factor_gt 0.1305
_refine_ls_wR_factor_ref 0.1353
_reflns_number_gt 4148
_reflns_number_total 4937
_reflns_threshold_expression >2sigma(I)
_cod_data_source_file b702106b.txt
_cod_data_source_block 3
_cod_depositor_comments
;
The following automatic conversions were performed:
'_symmetry_cell_setting' value 'Triclinic' changed to 'triclinic'
according to '/home/saulius/struct/CIF-dictionaries/cif_core.dic'
dictionary named 'cif_core.dic' version 2.4.1 from
2010-06-29.

'_refine_ls_hydrogen_treatment' value 'CONSTR' changed to
'constr' according to '/home/saulius/struct/CIF-dictionaries/cif_core.dic'
dictionary named 'cif_core.dic' version 2.4.1 from 2010-06-29.

Automatic conversion script
Id: cif_fix_enum 1527 2010-12-29 10:47:43Z saulius 
;
_cod_original_cell_volume 1207.6(4)
_cod_original_sg_symbol_H-M 'P-1 '
_cod_database_code 7202806

loop_
_symmetry_equiv_pos_as_xyz
'x, y, z'
'-x, -y, -z'

loop_
_atom_site_label
_atom_site_type_symbol
_atom_site_fract_x
_atom_site_fract_y
_atom_site_fract_z
_atom_site_U_iso_or_equiv
_atom_site_adp_type
_atom_site_occupancy
_atom_site_symmetry_multiplicity
_atom_site_calc_flag
_atom_site_refinement_flags
_atom_site_disorder_assembly
_atom_site_disorder_group
La1 La 0.72737(3) 0.96632(2) 0.515893(19) 0.03089(7) Uani 1 1 d . . .
O1 O 0.5273(4) 0.8522(3) 0.3360(3) 0.0430(8) Uani 1 1 d . . .
O2 O 0.7690(4) 0.9884(4) 0.3304(3) 0.0478(9) Uani 1 1 d . . .
O3 O 0.8694(11) 1.0747(10) -0.0083(7) 0.181(4) Uani 1 1 d . . .
O4 O 0.6978(10) 0.9574(7) -0.1574(4) 0.156(2) Uani 1 1 d . . .
O5 O 0.1693(10) 0.6102(11) -0.1316(5) 0.187(4) Uani 1 1 d . . .
O6 O 0.1141(9) 0.6300(10) 0.0110(6) 0.161(4) Uani 1 1 d . . .
O7 O 0.9902(4) 1.1523(3) 0.5479(3) 0.0470(9) Uani 1 1 d . . .
O8 O 1.2377(4) 1.2398(3) 0.5450(3) 0.0543(10) Uani 1 1 d . . .
O9 O 1.5290(4) 1.7638(4) 0.5692(3) 0.0547(10) Uani 1 1 d . . .
O10 O 1.3796(5) 1.8681(3) 0.5363(3) 0.0521(10) Uani 1 1 d . . .
O11 O 0.9455(5) 1.6877(4) 0.7130(4) 0.0861(13) Uani 1 1 d . . .
O12 O 0.8186(5) 1.4668(5) 0.7014(4) 0.0792(14) Uani 1 1 d . . .
O13 O 0.7304(4) 1.0995(4) 0.6839(3) 0.0459(8) Uani 1 1 d . . .
O14 O 0.9038(5) 0.9358(4) 0.6765(4) 0.0647(11) Uani 1 1 d . . .
N1 N 0.2059(9) 0.6581(8) -0.0409(5) 0.099(2) Uani 1 1 d . . .
N2 N 0.9280(5) 1.5704(5) 0.6905(3) 0.0480(10) Uani 1 1 d . . .
N3 N 0.1059(11) 0.2437(10) 0.9529(8) 0.157(3) Uani 1 1 d . . .
H3A H 0.0109 0.1790 0.9404 0.189 Uiso 1 1 calc R . .
C1 C 0.5712(6) 0.8786(5) 0.1675(4) 0.0459(11) Uani 1 1 d . . .
C2 C 0.6751(7) 0.9425(6) 0.1095(4) 0.0564(13) Uani 1 1 d . . .
H2 H 0.7786 1.0060 0.1432 0.080 Uiso 1 1 calc . . .
C3 C 0.6241(9) 0.9113(7) 0.0005(5) 0.0727(16) Uani 1 1 d . . .
C4 C 0.4737(9) 0.8185(7) -0.0492(4) 0.0764(18) Uani 1 1 d . . .
H4 H 0.4398 0.7972 -0.1222 0.080 Uiso 1 1 calc . . .
C5 C 0.3714(8) 0.7559(7) 0.0102(5) 0.0658(16) Uani 1 1 d . . .
C6 C 0.4189(7) 0.7847(6) 0.1183(4) 0.0526(13) Uani 1 1 d . . .
H6 H 0.3487 0.7412 0.1572 0.080 Uiso 1 1 calc . . .
C7 C 0.6268(5) 0.9078(5) 0.2858(4) 0.0419(11) Uani 1 1 d . . .
C8 C 0.7414(11) 0.9866(9) -0.0599(7) 0.104(2) Uani 1 1 d . . .
C9 C 1.1396(4) 1.3970(4) 0.5876(3) 0.0298(9) Uani 1 1 d . . .
C10 C 1.2660(4) 1.5128(4) 0.5718(3) 0.0306(9) Uani 1 1 d . . .
H10 H 1.3441 1.5006 0.5495 0.080 Uiso 1 1 calc . . .
C11 C 1.2764(5) 1.6472(4) 0.5892(3) 0.0311(9) Uani 1 1 d . . .
C12 C 1.1640(5) 1.6657(4) 0.6283(3) 0.0343(9) Uani 1 1 d . . .
H12 H 1.1700 1.7545 0.6415 0.080 Uiso 1 1 calc . . .
C13 C 1.0445(5) 1.5516(4) 0.6470(3) 0.0345(9) Uani 1 1 d . . .
C14 C 1.0297(4) 1.4163(4) 0.6261(3) 0.0302(9) Uani 1 1 d . . .
H14 H 0.9460 1.3402 0.6382 0.080 Uiso 1 1 calc . . .
C15 C 1.1214(5) 1.2516(4) 0.5576(4) 0.0350(10) Uani 1 1 d . . .
C16 C 1.4052(5) 1.7682(4) 0.5641(4) 0.0385(11) Uani 1 1 d . . .
C17 C 0.1705(13) 0.2850(12) 0.8754(10) 0.151(3) Uani 1 1 d . . .
H17 H 0.1086 0.2449 0.8068 0.080 Uiso 1 1 calc . . .
C18 C 0.3198(12) 0.3812(12) 0.8895(9) 0.160(3) Uani 1 1 d . . .
H18 H 0.3604 0.4031 0.8321 0.080 Uiso 1 1 calc . . .
C19 C 0.4074(10) 0.4435(8) 0.9847(9) 0.138(3) Uani 1 1 d . . .
C20 C 0.3404(13) 0.4034(12) 1.0667(11) 0.148(4) Uani 1 1 d . . .
H20 H 0.3996 0.4456 1.1356 0.080 Uiso 1 1 calc . . .
C21 C 0.1898(13) 0.3036(12) 1.0477(11) 0.150(4) Uani 1 1 d . . .
H21 H 0.1466 0.2782 1.1037 0.080 Uiso 1 1 calc . . .

loop_
_atom_site_aniso_label
_atom_site_aniso_U_11
_atom_site_aniso_U_22
_atom_site_aniso_U_33
_atom_site_aniso_U_23
_atom_site_aniso_U_13
_atom_site_aniso_U_12
La1 0.03174(10) 0.01871(10) 0.03930(12) 0.00535(8) 0.01566(9) 0.00614(8)
O1 0.0445(15) 0.0412(16) 0.0383(16) 0.0026(13) 0.0182(13) 0.0126(13)
O2 0.0413(15) 0.0386(16) 0.0527(19) 0.0048(14) 0.0205(14) 0.0054(14)
O3 0.202(7) 0.189(7) 0.170(6) 0.099(5) 0.139(5) 0.055(6)
O4 0.315(6) 0.170(4) 0.087(3) 0.084(3) 0.131(4) 0.160(4)
O5 0.168(7) 0.273(10) 0.059(4) -0.044(5) -0.041(4) 0.091(7)
O6 0.101(5) 0.159(7) 0.117(6) -0.014(5) -0.011(5) -0.011(5)
O7 0.0407(15) 0.0225(13) 0.066(2) 0.0046(14) 0.0195(15) 0.0021(13)
O8 0.0503(15) 0.0292(14) 0.093(3) 0.0111(15) 0.0411(17) 0.0170(13)
O9 0.0476(17) 0.0356(16) 0.076(2) 0.0144(16) 0.0353(17) 0.0059(15)
O10 0.083(2) 0.0224(13) 0.0511(18) 0.0155(12) 0.0249(17) 0.0199(14)
O11 0.114(2) 0.064(2) 0.141(4) 0.042(2) 0.090(2) 0.0659(18)
O12 0.0562(18) 0.061(2) 0.126(4) 0.008(2) 0.059(2) 0.0180(19)
O13 0.0485(15) 0.0492(17) 0.0412(17) 0.0038(13) 0.0162(14) 0.0222(14)
O14 0.063(2) 0.059(2) 0.073(3) 0.0173(18) 0.0069(19) 0.0324(18)
N1 0.114(5) 0.111(5) 0.059(4) -0.017(3) -0.017(3) 0.064(4)
N2 0.0466(18) 0.053(2) 0.053(2) 0.0092(17) 0.0240(17) 0.0264(17)
N3 0.196(6) 0.137(6) 0.238(8) 0.107(5) 0.172(6) 0.102(5)
C1 0.067(3) 0.038(2) 0.040(2) 0.0079(17) 0.021(2) 0.028(2)
C2 0.080(3) 0.052(2) 0.056(3) 0.022(2) 0.036(2) 0.038(2)
C3 0.135(4) 0.071(3) 0.051(3) 0.028(2) 0.049(3) 0.069(3)
C4 0.142(5) 0.086(3) 0.037(3) 0.020(2) 0.025(3) 0.083(3)
C5 0.093(4) 0.070(3) 0.043(3) -0.001(2) 0.008(3) 0.051(3)
C6 0.070(3) 0.054(3) 0.045(3) 0.007(2) 0.017(2) 0.039(2)
C7 0.052(2) 0.040(2) 0.042(2) 0.0057(17) 0.0215(19) 0.0247(19)
C8 0.181(6) 0.106(4) 0.099(4) 0.069(3) 0.101(4) 0.096(4)
C9 0.0271(16) 0.0208(16) 0.036(2) 0.0043(14) 0.0093(15) 0.0061(14)
C10 0.0305(16) 0.0250(16) 0.037(2) 0.0070(14) 0.0155(15) 0.0101(14)
C11 0.0329(17) 0.0243(17) 0.0334(19) 0.0087(14) 0.0118(15) 0.0088(15)
C12 0.0413(19) 0.0272(17) 0.034(2) 0.0081(15) 0.0160(16) 0.0121(16)
C13 0.0385(17) 0.0341(18) 0.040(2) 0.0090(15) 0.0147(16) 0.0226(15)
C14 0.0278(16) 0.0227(16) 0.0346(19) 0.0036(14) 0.0111(15) 0.0057(14)
C15 0.0414(19) 0.0206(16) 0.044(2) 0.0084(15) 0.0210(17) 0.0102(16)
C16 0.044(2) 0.0246(18) 0.039(2) 0.0060(16) 0.0228(18) 0.0029(17)
C17 0.196(7) 0.161(7) 0.211(9) 0.129(6) 0.156(6) 0.124(6)
C18 0.222(6) 0.180(6) 0.238(8) 0.156(5) 0.200(5) 0.155(5)
C19 0.190(5) 0.113(4) 0.255(8) 0.136(4) 0.187(5) 0.124(3)
C20 0.192(6) 0.133(7) 0.216(10) 0.087(6) 0.156(7) 0.108(6)
C21 0.170(6) 0.122(7) 0.235(10) 0.098(7) 0.172(6) 0.072(6)

loop_
_atom_type_symbol
_atom_type_description
_atom_type_scat_dispersion_real
_atom_type_scat_dispersion_imag
_atom_type_scat_source
C C 0.0033 0.0016 'International Tables Vol C Tables 4.2.6.8 and 6.1.1.4'
H H 0.0000 0.0000 'International Tables Vol C Tables 4.2.6.8 and 6.1.1.4'
N N 0.0061 0.0033 'International Tables Vol C Tables 4.2.6.8 and 6.1.1.4'
O O 0.0106 0.0060 'International Tables Vol C Tables 4.2.6.8 and 6.1.1.4'
La La -0.2871 2.4523 'International Tables Vol C Tables 4.2.6.8 and 6.1.1.4'

loop_
_geom_angle_atom_site_label_1
_geom_angle_atom_site_label_2
_geom_angle_atom_site_label_3
_geom_angle
_geom_angle_site_symmetry_1
_geom_angle_site_symmetry_3
_geom_angle_publ_flag
O7 La1 O8 100.87(12) . 2_776 ?
O7 La1 O9 150.73(14) . 1_445 ?
O8 La1 O9 74.44(13) 2_776 1_445 ?
O7 La1 O10 90.02(12) . 2_786 ?
O8 La1 O10 145.90(13) 2_776 2_786 ?
O9 La1 O10 110.21(13) 1_445 2_786 ?
O7 La1 O13 83.56(12) . . ?
O8 La1 O13 139.93(13) 2_776 . ?
O9 La1 O13 82.59(12) 1_445 . ?
O10 La1 O13 72.94(12) 2_786 . ?
O7 La1 O1 125.87(12) . . ?
O8 La1 O1 75.00(13) 2_776 . ?
O9 La1 O1 81.54(13) 1_445 . ?
O10 La1 O1 72.50(11) 2_786 . ?
O13 La1 O1 133.79(11) . . ?
O7 La1 O14 71.49(13) . . ?
O8 La1 O14 74.04(14) 2_776 . ?
O9 La1 O14 79.55(14) 1_445 . ?
O10 La1 O14 139.75(13) 2_786 . ?
O13 La1 O14 69.75(14) . . ?
O1 La1 O14 147.03(12) . . ?
O7 La1 O2 75.88(12) . . ?
O8 La1 O2 73.71(13) 2_776 . ?
O9 La1 O2 127.78(12) 1_445 . ?
O10 La1 O2 77.92(13) 2_786 . ?
O13 La1 O2 144.12(11) . . ?
O1 La1 O2 50.77(10) . . ?
O14 La1 O2 127.97(14) . . ?
O7 La1 C7 100.95(14) . . ?
O8 La1 C7 72.64(14) 2_776 . ?
O9 La1 C7 104.88(13) 1_445 . ?
O10 La1 C7 73.60(13) 2_786 . ?
O13 La1 C7 146.23(13) . . ?
O1 La1 C7 25.34(12) . . ?
O14 La1 C7 143.61(15) . . ?
O2 La1 C7 25.43(12) . . ?
C7 O1 La1 93.8(3) . . ?
C7 O2 La1 92.7(3) . . ?
C15 O7 La1 175.1(3) . . ?
C15 O8 La1 132.3(3) . 2_776 ?
C16 O9 La1 114.4(3) . 1_665 ?
C16 O10 La1 168.0(3) . 2_786 ?
O5 N1 O6 122.7(8) . . ?
O5 N1 C5 118.7(8) . . ?
O6 N1 C5 118.6(6) . . ?
O11 N2 O12 123.7(5) . . ?
O11 N2 C13 118.0(4) . . ?
O12 N2 C13 118.3(4) . . ?
C21 N3 C17 117.8(10) . . ?
C21 N3 H3A 121.1 . . ?
C17 N3 H3A 121.1 . . ?
C6 C1 C2 120.4(5) . . ?
C6 C1 C7 119.5(5) . . ?
C2 C1 C7 120.0(5) . . ?
C1 C2 C3 119.6(5) . . ?
C1 C2 H2 120.2 . . ?
C3 C2 H2 120.2 . . ?
C4 C3 C2 120.6(6) . . ?
C4 C3 C8 121.7(6) . . ?
C2 C3 C8 117.7(6) . . ?
C3 C4 C5 119.0(5) . . ?
C3 C4 H4 120.5 . . ?
C5 C4 H4 120.5 . . ?
C6 C5 C4 121.6(6) . . ?
C6 C5 N1 117.8(6) . . ?
C4 C5 N1 120.6(6) . . ?
C5 C6 C1 118.8(6) . . ?
C5 C6 H6 120.6 . . ?
C1 C6 H6 120.6 . . ?
O2 C7 O1 122.7(4) . . ?
O2 C7 C1 119.2(4) . . ?
O1 C7 C1 118.1(4) . . ?
O2 C7 La1 61.9(3) . . ?
O1 C7 La1 60.9(2) . . ?
C1 C7 La1 178.4(4) . . ?
O3 C8 O4 125.2(9) . . ?
O3 C8 C3 116.6(8) . . ?
O4 C8 C3 118.2(8) . . ?
C14 C9 C10 119.6(4) . . ?
C14 C9 C15 120.5(4) . . ?
C10 C9 C15 119.9(4) . . ?
C9 C10 C11 120.7(4) . . ?
C9 C10 H10 119.7 . . ?
C11 C10 H10 119.7 . . ?
C12 C11 C10 119.2(4) . . ?
C12 C11 C16 120.6(4) . . ?
C10 C11 C16 120.1(4) . . ?
C13 C12 C11 119.1(4) . . ?
C13 C12 H12 120.4 . . ?
C11 C12 H12 120.4 . . ?
C12 C13 C14 122.1(4) . . ?
C12 C13 N2 119.5(4) . . ?
C14 C13 N2 118.4(4) . . ?
C9 C14 C13 119.2(4) . . ?
C9 C14 H14 120.4 . . ?
C13 C14 H14 120.4 . . ?
O7 C15 O8 125.1(4) . . ?
O7 C15 C9 116.9(4) . . ?
O8 C15 C9 118.0(4) . . ?
O9 C16 O10 123.5(4) . . ?
O9 C16 C11 118.0(4) . . ?
O10 C16 C11 118.5(4) . . ?
N3 C17 C18 124.1(12) . . ?
N3 C17 H17 118.0 . . ?
C18 C17 H17 117.9 . . ?
C19 C18 C17 119.3(10) . . ?
C19 C18 H18 120.3 . . ?
C17 C18 H18 120.4 . . ?
C18 C19 C20 117.3(10) . . ?
C18 C19 C19 125.2(11) . 2_667 ?
C20 C19 C19 117.4(13) . 2_667 ?
C19 C20 C21 120.9(12) . . ?
C19 C20 H20 119.6 . . ?
C21 C20 H20 119.6 . . ?
N3 C21 C20 120.6(11) . . ?
N3 C21 H21 119.7 . . ?
C20 C21 H21 119.7 . . ?

loop_
_geom_bond_atom_site_label_1
_geom_bond_atom_site_label_2
_geom_bond_distance
_geom_bond_site_symmetry_2
_geom_bond_publ_flag
La1 O7 2.408(3) . ?
La1 O8 2.480(3) 2_776 ?
La1 O9 2.485(4) 1_445 ?
La1 O10 2.493(4) 2_786 ?
La1 O13 2.539(3) . ?
La1 O1 2.562(3) . ?
La1 O14 2.583(4) . ?
La1 O2 2.584(4) . ?
La1 C7 2.927(5) . ?
O1 C7 1.255(6) . ?
O2 C7 1.258(5) . ?
O3 C8 1.208(12) . ?
O4 C8 1.242(10) . ?
O5 N1 1.185(9) . ?
O6 N1 1.195(11) . ?
O7 C15 1.240(5) . ?
O8 C15 1.243(6) . ?
O8 La1 2.480(3) 2_776 ?
O9 C16 1.222(6) . ?
O9 La1 2.485(4) 1_665 ?
O10 C16 1.264(6) . ?
O10 La1 2.493(4) 2_786 ?
O11 N2 1.200(6) . ?
O12 N2 1.212(6) . ?
N1 C5 1.470(9) . ?
N2 C13 1.459(6) . ?
N3 C21 1.288(16) . ?
N3 C17 1.323(14) . ?
N3 H3A 0.8600 . ?
C1 C6 1.368(7) . ?
C1 C2 1.379(8) . ?
C1 C7 1.508(7) . ?
C2 C3 1.388(8) . ?
C2 H2 0.9300 . ?
C3 C4 1.354(10) . ?
C3 C8 1.515(11) . ?
C4 C5 1.380(10) . ?
C4 H4 0.9300 . ?
C5 C6 1.375(8) . ?
C6 H6 0.9300 . ?
C9 C14 1.367(6) . ?
C9 C10 1.396(6) . ?
C9 C15 1.503(6) . ?
C10 C11 1.398(6) . ?
C10 H10 0.9300 . ?
C11 C12 1.389(6) . ?
C11 C16 1.491(6) . ?
C12 C13 1.367(6) . ?
C12 H12 0.9300 . ?
C13 C14 1.395(6) . ?
C14 H14 0.9300 . ?
C17 C18 1.342(15) . ?
C17 H17 0.9300 . ?
C18 C19 1.304(15) . ?
C18 H18 0.9297 . ?
C19 C20 1.385(16) . ?
C19 C19 1.630(17) 2_667 ?
C20 C21 1.355(15) . ?
C20 H20 0.9298 . ?
C21 H21 0.9299 . ?

loop_
_geom_hbond_atom_site_label_D
_geom_hbond_atom_site_label_H
_geom_hbond_atom_site_label_A
_geom_hbond_distance_DH
_geom_hbond_distance_HA
_geom_hbond_distance_DA
_geom_hbond_angle_DHA
_geom_hbond_site_symmetry_A
N3 H3A O3 0.86 1.68 2.439(11) 146.4 1_446
C21 H21 O3 0.93 2.66 2.928(13) 97.3 1_446
C12 H12 O2 0.93 2.54 3.458(6) 170.2 2_786
